data_2225188
loop_
_publ_author_name
'Li, De-Ling'
'Wang, Li-Hong'

_publ_section_title 12-(4-Chlorophenyl)-9,9-dimethyl-9,10-dihydro-8<i>H</i>-benzo[<i>a</i>]xanthen-11(12<i>H</i>)-one
_journal_coeditor_code BV2134
_journal_issue 3
_journal_name_full 'Acta Crystallographica Section E'
_journal_page_first o547
_journal_paper_doi 10.1107/S1600536810004125
_journal_volume 66
_journal_year 2010
_chemical_formula_iupac 'C25 H21 Cl O2'
_chemical_formula_moiety 'C25 H21 Cl O2'
_chemical_formula_sum 'C25 H21 Cl O2'
_chemical_formula_weight 388.87
_chemical_name_systematic
;12-(4-Chlorophenyl)-9,9-dimethyl-9,10-dihydro-8<i>H</i>-benzo[<i>a</i>]xanthen-
11(12<i>H</i>)-one
;
_space_group_IT_number 14
_symmetry_cell_setting monoclinic
_symmetry_space_group_name_Hall '-P 2yn'
_symmetry_space_group_name_H-M 'P 1 21/n 1'
_atom_sites_solution_hydrogens geom
_atom_sites_solution_primary direct
_atom_sites_solution_secondary difmap
_audit_creation_method SHELXL-97
_cell_angle_alpha 90.00
_cell_angle_beta 90.04(3)
_cell_angle_gamma 90.00
_cell_formula_units_Z 4
_cell_length_a 10.293(2)
_cell_length_b 11.621(2)
_cell_length_c 16.447(3)
_cell_measurement_reflns_used 5755
_cell_measurement_temperature 113(2)
_cell_measurement_theta_max 27.829
_cell_measurement_theta_min 2.146
_cell_volume 1967.3(6)
_computing_cell_refinement 'Crystalclear (Rigaku/MSC, 2005)'
_computing_data_collection 'Crystalclear (Rigaku/MSC, 2005)'
_computing_data_reduction 'Crystalclear (Rigaku/MSC, 2005)'
_computing_molecular_graphics 'SHELXTL (Sheldrick, 2008)'
_computing_publication_material 'SHELXTL (Sheldrick, 2008)'
_computing_structure_refinement 'SHELXL97 (Sheldrick, 2008)'
_computing_structure_solution 'SHELXS97 (Sheldrick, 2008)'
_diffrn_ambient_temperature 113(2)
_diffrn_detector_area_resol_mean 7.31
_diffrn_measured_fraction_theta_full 0.997
_diffrn_measured_fraction_theta_max 0.995
_diffrn_measurement_device_type 'Rigaku Saturn CCD area-detector'
_diffrn_measurement_method '\w and \f scans'
_diffrn_radiation_monochromator confocal
_diffrn_radiation_source 'rotating anode'
_diffrn_radiation_type MoK\a
_diffrn_radiation_wavelength 0.71073
_diffrn_reflns_av_R_equivalents 0.0789
_diffrn_reflns_av_sigmaI/netI 0.0873
_diffrn_reflns_limit_h_max 13
_diffrn_reflns_limit_h_min -12
_diffrn_reflns_limit_k_max 15
_diffrn_reflns_limit_k_min -15
_diffrn_reflns_limit_l_max 21
_diffrn_reflns_limit_l_min -16
_diffrn_reflns_number 15871
_diffrn_reflns_theta_full 25.00
_diffrn_reflns_theta_max 27.85
_diffrn_reflns_theta_min 2.15
_diffrn_standards_decay_% 0
_diffrn_standards_interval_count 0
_diffrn_standards_interval_time 0
_diffrn_standards_number 0
_exptl_absorpt_coefficient_mu 0.212
_exptl_absorpt_correction_T_max 0.9832
_exptl_absorpt_correction_T_min 0.9668
_exptl_absorpt_correction_type multi-scan
_exptl_absorpt_process_details '(Crystalclear; Rigaku/MSC, 2005)'
_exptl_crystal_colour colourless
_exptl_crystal_density_diffrn 1.313
_exptl_crystal_density_method 'not measured'
_exptl_crystal_description prism
_exptl_crystal_F_000 816
_exptl_crystal_size_max 0.16
_exptl_crystal_size_mid 0.14
_exptl_crystal_size_min 0.08
_refine_diff_density_max 0.431
_refine_diff_density_min -0.500
_refine_ls_extinction_method none
_refine_ls_goodness_of_fit_ref 0.913
_refine_ls_hydrogen_treatment constr
_refine_ls_matrix_type full
_refine_ls_number_parameters 255
_refine_ls_number_reflns 4667
_refine_ls_number_restraints 0
_refine_ls_restrained_S_all 0.913
_refine_ls_R_factor_all 0.0773
_refine_ls_R_factor_gt 0.0530
_refine_ls_shift/su_max 0.001
_refine_ls_shift/su_mean 0.000
_refine_ls_structure_factor_coef Fsqd
_refine_ls_weighting_details 'calc w=1/[\s^2^(Fo^2^)+(0.0704P)^2^] where P=(Fo^2^+2Fc^2^)/3'
_refine_ls_weighting_scheme calc
_refine_ls_wR_factor_gt 0.1218
_refine_ls_wR_factor_ref 0.1357
_reflns_number_gt 2863
_reflns_number_total 4667
_reflns_threshold_expression I>2\s(I)
_cod_data_source_file bv2134.cif
_cod_data_source_block I
_cod_depositor_comments
;
The following automatic conversions were performed:
'_symmetry_cell_setting' value 'Monoclinic' changed to 'monoclinic'
according to '/home/saulius/struct/CIF-dictionaries/cif_core.dic'
dictionary named 'cif_core.dic' version 2.4.1 from 2010-06-29.

Automatic conversion script
Id: cif_fix_enum 1527 2010-12-29 10:47:43Z saulius 

The following automatic conversions were performed:

'_symmetry_cell_setting' value 'Monoclinic' changed to 'monoclinic'
according to /home/saulius/struct/CIF-dictionaries/cif_core.dic
dictionary named 'cif_core.dic' version 2.4.1 from 2010-06-29.

Automatic conversion script
Id: cif_fix_values 1715 2011-07-08 13:25:40Z adriana 
;
_cod_original_cell_volume 1967.3(7)
_cod_original_sg_symbol_H-M 'P 21/n'
_cod_database_code 2225188
_cod_database_fobs_code 2225188

loop_
_symmetry_equiv_pos_as_xyz
'x, y, z'
'-x+1/2, y+1/2, -z+1/2'
'-x, -y, -z'
'x-1/2, -y-1/2, z-1/2'

loop_
_atom_site_type_symbol
_atom_site_label
_atom_site_fract_x
_atom_site_fract_y
_atom_site_fract_z
_atom_site_U_iso_or_equiv
_atom_site_adp_type
_atom_site_calc_flag
_atom_site_refinement_flags
_atom_site_occupancy
_atom_site_disorder_assembly
_atom_site_disorder_group
Cl Cl1 0.73445(5) 0.84810(5) 1.12407(3) 0.03409(17) Uani d . 1 . .
O O1 0.32484(13) 0.87906(11) 0.73299(7) 0.0238(3) Uani d . 1 . .
O O2 0.25555(13) 0.57878(11) 0.92168(7) 0.0263(3) Uani d . 1 . .
C C1 0.44337(19) 0.83375(16) 0.70869(10) 0.0209(4) Uani d . 1 . .
C C2 0.4964(2) 0.88806(17) 0.63881(10) 0.0245(4) Uani d . 1 . .
H H2 0.4497 0.9473 0.6117 0.029 Uiso calc R 1 . .
C C3 0.6149(2) 0.85411(17) 0.61122(11) 0.0257(5) Uani d . 1 . .
H H3 0.6517 0.8917 0.5654 0.031 Uiso calc R 1 . .
C C4 0.68478(19) 0.76365(17) 0.64948(10) 0.0241(4) Uani d . 1 . .
C C5 0.8075(2) 0.72738(18) 0.62115(11) 0.0290(5) Uani d . 1 . .
H H5 0.8463 0.7659 0.5764 0.035 Uiso calc R 1 . .
C C6 0.8714(2) 0.63750(19) 0.65724(11) 0.0302(5) Uani d . 1 . .
H H6 0.9544 0.6146 0.6378 0.036 Uiso calc R 1 . .
C C7 0.8141(2) 0.57895(18) 0.72317(11) 0.0287(5) Uani d . 1 . .
H H7 0.8577 0.5153 0.7471 0.034 Uiso calc R 1 . .
C C8 0.6959(2) 0.61332(17) 0.75303(11) 0.0244(4) Uani d . 1 . .
H H8 0.6596 0.5739 0.7982 0.029 Uiso calc R 1 . .
C C9 0.62679(18) 0.70654(16) 0.71777(10) 0.0215(4) Uani d . 1 . .
C C10 0.50399(18) 0.74502(16) 0.74811(10) 0.0199(4) Uani d . 1 . .
C C11 0.44318(18) 0.69161(16) 0.82395(10) 0.0202(4) Uani d . 1 . .
H H11 0.4478 0.6059 0.8194 0.024 Uiso calc R 1 . .
C C12 0.30257(18) 0.72721(16) 0.82882(10) 0.0202(4) Uani d . 1 . .
C C13 0.21423(19) 0.66017(16) 0.88135(10) 0.0211(4) Uani d . 1 . .
C C14 0.07188(19) 0.69208(17) 0.88032(11) 0.0261(4) Uani d . 1 . .
H H14A 0.0309 0.6643 0.9311 0.031 Uiso calc R 1 . .
H H14B 0.0292 0.6524 0.8342 0.031 Uiso calc R 1 . .
C C15 0.0482(2) 0.82193(17) 0.87251(11) 0.0260(5) Uani d . 1 . .
C C16 0.11871(19) 0.86281(17) 0.79483(11) 0.0248(4) Uani d . 1 . .
H H16A 0.0684 0.8377 0.7467 0.030 Uiso calc R 1 . .
H H16B 0.1215 0.9480 0.7945 0.030 Uiso calc R 1 . .
C C17 0.25322(19) 0.81783(16) 0.78815(10) 0.0216(4) Uani d . 1 . .
C C18 -0.0967(2) 0.8461(2) 0.86518(14) 0.0378(6) Uani d . 1 . .
H H18A -0.1110 0.9294 0.8622 0.057 Uiso calc R 1 . .
H H18B -0.1418 0.8149 0.9128 0.057 Uiso calc R 1 . .
H H18C -0.1305 0.8095 0.8158 0.057 Uiso calc R 1 . .
C C19 0.1024(2) 0.88391(19) 0.94769(12) 0.0323(5) Uani d . 1 . .
H H19A 0.0891 0.9670 0.9419 0.048 Uiso calc R 1 . .
H H19B 0.1955 0.8677 0.9528 0.048 Uiso calc R 1 . .
H H19C 0.0571 0.8565 0.9964 0.048 Uiso calc R 1 . .
C C20 0.51814(18) 0.72951(16) 0.90026(10) 0.0196(4) Uani d . 1 . .
C C21 0.53737(19) 0.84537(16) 0.91539(10) 0.0217(4) Uani d . 1 . .
H H21 0.5033 0.9007 0.8785 0.026 Uiso calc R 1 . .
C C22 0.60548(19) 0.88237(17) 0.98344(10) 0.0227(4) Uani d . 1 . .
H H22 0.6193 0.9620 0.9930 0.027 Uiso calc R 1 . .
C C23 0.65267(18) 0.80068(18) 1.03694(10) 0.0235(4) Uani d . 1 . .
C C24 0.63531(19) 0.68441(18) 1.02455(11) 0.0261(4) Uani d . 1 . .
H H24 0.6684 0.6298 1.0622 0.031 Uiso calc R 1 . .
C C25 0.5679(2) 0.64900(17) 0.95526(11) 0.0245(4) Uani d . 1 . .
H H25 0.5556 0.5692 0.9454 0.029 Uiso calc R 1 . .

loop_
_atom_site_aniso_label
_atom_site_aniso_U_11
_atom_site_aniso_U_22
_atom_site_aniso_U_33
_atom_site_aniso_U_12
_atom_site_aniso_U_13
_atom_site_aniso_U_23
Cl1 0.0361(4) 0.0441(4) 0.0221(3) -0.0042(2) -0.0111(2) 0.0026(2)
O1 0.0252(8) 0.0268(8) 0.0194(7) 0.0030(6) 0.0051(5) 0.0050(5)
O2 0.0293(9) 0.0257(8) 0.0239(7) 0.0018(6) 0.0032(6) 0.0039(5)
C1 0.0202(11) 0.0275(11) 0.0148(9) -0.0006(8) 0.0025(7) -0.0025(7)
C2 0.0312(12) 0.0260(11) 0.0163(9) -0.0007(9) 0.0001(8) 0.0023(7)
C3 0.0294(12) 0.0331(12) 0.0146(9) -0.0039(9) 0.0043(8) 0.0002(7)
C4 0.0267(11) 0.0302(11) 0.0154(9) -0.0041(9) 0.0030(7) -0.0036(7)
C5 0.0263(12) 0.0398(13) 0.0208(10) -0.0025(9) 0.0071(8) -0.0026(8)
C6 0.0235(12) 0.0424(13) 0.0248(10) 0.0021(9) 0.0051(8) -0.0052(9)
C7 0.0280(12) 0.0350(13) 0.0231(10) 0.0047(9) 0.0001(8) -0.0011(8)
C8 0.0241(11) 0.0320(12) 0.0172(9) 0.0012(9) 0.0014(7) -0.0014(7)
C9 0.0219(11) 0.0279(11) 0.0147(8) -0.0027(8) 0.0008(7) -0.0039(7)
C10 0.0224(11) 0.0234(11) 0.0138(8) -0.0028(8) 0.0002(7) -0.0025(7)
C11 0.0228(11) 0.0225(10) 0.0152(8) 0.0026(8) 0.0002(7) -0.0007(7)
C12 0.0222(11) 0.0242(10) 0.0143(8) -0.0007(8) 0.0002(7) -0.0023(7)
C13 0.0231(11) 0.0204(10) 0.0197(9) -0.0007(8) -0.0002(7) -0.0035(7)
C14 0.0231(12) 0.0303(12) 0.0250(10) -0.0031(9) 0.0033(8) 0.0015(8)
C15 0.0243(12) 0.0297(12) 0.0240(10) 0.0035(9) 0.0039(8) 0.0020(8)
C16 0.0235(12) 0.0300(11) 0.0210(9) 0.0035(9) -0.0007(7) 0.0009(8)
C17 0.0242(11) 0.0265(11) 0.0140(8) -0.0012(8) 0.0026(7) -0.0023(7)
C18 0.0275(13) 0.0428(15) 0.0432(13) 0.0074(10) 0.0068(10) 0.0099(10)
C19 0.0425(15) 0.0304(12) 0.0240(10) 0.0051(10) 0.0072(9) -0.0021(8)
C20 0.0183(10) 0.0262(11) 0.0143(8) 0.0020(8) 0.0034(7) 0.0016(7)
C21 0.0238(11) 0.0254(11) 0.0158(9) 0.0030(8) 0.0000(7) 0.0029(7)
C22 0.0240(11) 0.0250(11) 0.0192(9) 0.0012(8) -0.0002(7) 0.0002(7)
C23 0.0206(11) 0.0347(12) 0.0152(9) 0.0015(9) 0.0008(7) 0.0003(8)
C24 0.0261(12) 0.0335(12) 0.0188(9) 0.0023(9) -0.0012(8) 0.0070(8)
C25 0.0293(12) 0.0242(11) 0.0199(9) 0.0015(9) 0.0019(8) 0.0026(7)

loop_
_atom_type_symbol
_atom_type_description
_atom_type_scat_dispersion_real
_atom_type_scat_dispersion_imag
_atom_type_scat_source
C C 0.0033 0.0016 'International Tables Vol C Tables 4.2.6.8 and 6.1.1.4'
H H 0.0000 0.0000 'International Tables Vol C Tables 4.2.6.8 and 6.1.1.4'
O O 0.0106 0.0060 'International Tables Vol C Tables 4.2.6.8 and 6.1.1.4'
Cl Cl 0.1484 0.1585 'International Tables Vol C Tables 4.2.6.8 and 6.1.1.4'

loop_
_geom_angle_atom_site_label_1
_geom_angle_atom_site_label_2
_geom_angle_atom_site_label_3
_geom_angle_site_symmetry_1
_geom_angle_site_symmetry_3
_geom_angle
_geom_angle_publ_flag
C17 O1 C1 . . 117.88(15) ?
C10 C1 O1 . . 123.37(16) ?
C10 C1 C2 . . 122.89(18) ?
O1 C1 C2 . . 113.74(17) ?
C3 C2 C1 . . 119.07(18) ?
C3 C2 H2 . . 120.5 ?
C1 C2 H2 . . 120.5 ?
C2 C3 C4 . . 121.38(17) ?
C2 C3 H3 . . 119.3 ?
C4 C3 H3 . . 119.3 ?
C5 C4 C3 . . 121.86(17) ?
C5 C4 C9 . . 119.55(19) ?
C3 C4 C9 . . 118.58(18) ?
C6 C5 C4 . . 120.98(18) ?
C6 C5 H5 . . 119.5 ?
C4 C5 H5 . . 119.5 ?
C5 C6 C7 . . 120.03(19) ?
C5 C6 H6 . . 120.0 ?
C7 C6 H6 . . 120.0 ?
C8 C7 C6 . . 120.4(2) ?
C8 C7 H7 . . 119.8 ?
C6 C7 H7 . . 119.8 ?
C7 C8 C9 . . 121.35(18) ?
C7 C8 H8 . . 119.3 ?
C9 C8 H8 . . 119.3 ?
C8 C9 C10 . . 122.59(16) ?
C8 C9 C4 . . 117.64(17) ?
C10 C9 C4 . . 119.76(18) ?
C1 C10 C9 . . 118.22(16) ?
C1 C10 C11 . . 120.41(16) ?
C9 C10 C11 . . 121.34(16) ?
C12 C11 C10 . . 109.01(15) ?
C12 C11 C20 . . 111.06(14) ?
C10 C11 C20 . . 110.16(15) ?
C12 C11 H11 . . 108.9 ?
C10 C11 H11 . . 108.9 ?
C20 C11 H11 . . 108.9 ?
C17 C12 C13 . . 118.09(17) ?
C17 C12 C11 . . 123.37(17) ?
C13 C12 C11 . . 118.54(16) ?
O2 C13 C12 . . 120.53(18) ?
O2 C13 C14 . . 121.94(17) ?
C12 C13 C14 . . 117.47(16) ?
C13 C14 C15 . . 113.33(16) ?
C13 C14 H14A . . 108.9 ?
C15 C14 H14A . . 108.9 ?
C13 C14 H14B . . 108.9 ?
C15 C14 H14B . . 108.9 ?
H14A C14 H14B . . 107.7 ?
C18 C15 C14 . . 110.08(17) ?
C18 C15 C19 . . 109.41(17) ?
C14 C15 C19 . . 109.66(16) ?
C18 C15 C16 . . 109.79(17) ?
C14 C15 C16 . . 107.30(16) ?
C19 C15 C16 . . 110.58(17) ?
C17 C16 C15 . . 113.05(16) ?
C17 C16 H16A . . 109.0 ?
C15 C16 H16A . . 109.0 ?
C17 C16 H16B . . 109.0 ?
C15 C16 H16B . . 109.0 ?
H16A C16 H16B . . 107.8 ?
C12 C17 O1 . . 122.17(17) ?
C12 C17 C16 . . 126.17(17) ?
O1 C17 C16 . . 111.65(16) ?
C15 C18 H18A . . 109.5 ?
C15 C18 H18B . . 109.5 ?
H18A C18 H18B . . 109.5 ?
C15 C18 H18C . . 109.5 ?
H18A C18 H18C . . 109.5 ?
H18B C18 H18C . . 109.5 ?
C15 C19 H19A . . 109.5 ?
C15 C19 H19B . . 109.5 ?
H19A C19 H19B . . 109.5 ?
C15 C19 H19C . . 109.5 ?
H19A C19 H19C . . 109.5 ?
H19B C19 H19C . . 109.5 ?
C21 C20 C25 . . 118.86(17) ?
C21 C20 C11 . . 119.82(16) ?
C25 C20 C11 . . 121.32(17) ?
C20 C21 C22 . . 121.22(17) ?
C20 C21 H21 . . 119.4 ?
C22 C21 H21 . . 119.4 ?
C23 C22 C21 . . 118.53(18) ?
C23 C22 H22 . . 120.7 ?
C21 C22 H22 . . 120.7 ?
C24 C23 C22 . . 122.26(18) ?
C24 C23 Cl1 . . 119.47(14) ?
C22 C23 Cl1 . . 118.26(16) ?
C23 C24 C25 . . 118.30(17) ?
C23 C24 H24 . . 120.8 ?
C25 C24 H24 . . 120.8 ?
C24 C25 C20 . . 120.83(19) ?
C24 C25 H25 . . 119.6 ?
C20 C25 H25 . . 119.6 ?

loop_
_geom_bond_atom_site_label_1
_geom_bond_atom_site_label_2
_geom_bond_site_symmetry_2
_geom_bond_distance
_geom_bond_publ_flag
Cl1 C23 . 1.7504(19) ?
O1 C17 . 1.369(2) ?
O1 C1 . 1.388(2) ?
O2 C13 . 1.231(2) ?
C1 C10 . 1.368(3) ?
C1 C2 . 1.420(3) ?
C2 C3 . 1.361(3) ?
C2 H2 . 0.9500 ?
C3 C4 . 1.420(3) ?
C3 H3 . 0.9500 ?
C4 C5 . 1.411(3) ?
C4 C9 . 1.435(2) ?
C5 C6 . 1.370(3) ?
C5 H5 . 0.9500 ?
C6 C7 . 1.410(3) ?
C6 H6 . 0.9500 ?
C7 C8 . 1.372(3) ?
C7 H7 . 0.9500 ?
C8 C9 . 1.420(3) ?
C8 H8 . 0.9500 ?
C9 C10 . 1.431(3) ?
C10 C11 . 1.528(2) ?
C11 C12 . 1.507(3) ?
C11 C20 . 1.537(2) ?
C11 H11 . 1.0000 ?
C12 C17 . 1.347(3) ?
C12 C13 . 1.477(3) ?
C13 C14 . 1.511(3) ?
C14 C15 . 1.534(3) ?
C14 H14A . 0.9900 ?
C14 H14B . 0.9900 ?
C15 C18 . 1.523(3) ?
C15 C19 . 1.536(3) ?
C15 C16 . 1.545(3) ?
C16 C17 . 1.484(3) ?
C16 H16A . 0.9900 ?
C16 H16B . 0.9900 ?
C18 H18A . 0.9800 ?
C18 H18B . 0.9800 ?
C18 H18C . 0.9800 ?
C19 H19A . 0.9800 ?
C19 H19B . 0.9800 ?
C19 H19C . 0.9800 ?
C20 C21 . 1.383(3) ?
C20 C25 . 1.398(2) ?
C21 C22 . 1.389(3) ?
C21 H21 . 0.9500 ?
C22 C23 . 1.382(3) ?
C22 H22 . 0.9500 ?
C23 C24 . 1.378(3) ?
C24 C25 . 1.396(3) ?
C24 H24 . 0.9500 ?
C25 H25 . 0.9500 ?

loop_
_geom_hbond_atom_site_label_D
_geom_hbond_atom_site_label_H
_geom_hbond_atom_site_label_A
_geom_hbond_site_symmetry_A
_geom_hbond_distance_DH
_geom_hbond_distance_HA
_geom_hbond_distance_DA
_geom_hbond_angle_DHA
C24 H24 O2 3_667 0.95 2.56 3.376(2) 144.1

loop_
_geom_torsion_atom_site_label_1
_geom_torsion_atom_site_label_2
_geom_torsion_atom_site_label_3
_geom_torsion_atom_site_label_4
_geom_torsion_site_symmetry_1
_geom_torsion_site_symmetry_2
_geom_torsion_site_symmetry_3
_geom_torsion_site_symmetry_4
_geom_torsion
_geom_torsion_publ_flag
C17 O1 C1 C10 . . . . -13.7(3) ?
C17 O1 C1 C2 . . . . 166.34(15) ?
C10 C1 C2 C3 . . . . -2.7(3) ?
O1 C1 C2 C3 . . . . 177.34(17) ?
C1 C2 C3 C4 . . . . 1.7(3) ?
C2 C3 C4 C5 . . . . 179.68(18) ?
C2 C3 C4 C9 . . . . 1.0(3) ?
C3 C4 C5 C6 . . . . -177.85(18) ?
C9 C4 C5 C6 . . . . 0.8(3) ?
C4 C5 C6 C7 . . . . 0.7(3) ?
C5 C6 C7 C8 . . . . -1.7(3) ?
C6 C7 C8 C9 . . . . 1.3(3) ?
C7 C8 C9 C10 . . . . -179.36(18) ?
C7 C8 C9 C4 . . . . 0.1(3) ?
C5 C4 C9 C8 . . . . -1.2(3) ?
C3 C4 C9 C8 . . . . 177.50(17) ?
C5 C4 C9 C10 . . . . 178.32(17) ?
C3 C4 C9 C10 . . . . -3.0(3) ?
O1 C1 C10 C9 . . . . -179.32(16) ?
C2 C1 C10 C9 . . . . 0.7(3) ?
O1 C1 C10 C11 . . . . -1.1(3) ?
C2 C1 C10 C11 . . . . 178.86(17) ?
C8 C9 C10 C1 . . . . -178.37(17) ?
C4 C9 C10 C1 . . . . 2.1(3) ?
C8 C9 C10 C11 . . . . 3.5(3) ?
C4 C9 C10 C11 . . . . -176.02(16) ?
C1 C10 C11 C12 . . . . 16.0(2) ?
C9 C10 C11 C12 . . . . -165.92(16) ?
C1 C10 C11 C20 . . . . -106.13(19) ?
C9 C10 C11 C20 . . . . 72.0(2) ?
C10 C11 C12 C17 . . . . -18.8(2) ?
C20 C11 C12 C17 . . . . 102.80(19) ?
C10 C11 C12 C13 . . . . 161.81(15) ?
C20 C11 C12 C13 . . . . -76.6(2) ?
C17 C12 C13 O2 . . . . -177.76(17) ?
C11 C12 C13 O2 . . . . 1.7(2) ?
C17 C12 C13 C14 . . . . 5.0(2) ?
C11 C12 C13 C14 . . . . -175.55(15) ?
O2 C13 C14 C15 . . . . 146.05(17) ?
C12 C13 C14 C15 . . . . -36.7(2) ?
C13 C14 C15 C18 . . . . 175.54(16) ?
C13 C14 C15 C19 . . . . -64.0(2) ?
C13 C14 C15 C16 . . . . 56.1(2) ?
C18 C15 C16 C17 . . . . -166.12(17) ?
C14 C15 C16 C17 . . . . -46.5(2) ?
C19 C15 C16 C17 . . . . 73.1(2) ?
C13 C12 C17 O1 . . . . -174.47(15) ?
C11 C12 C17 O1 . . . . 6.1(3) ?
C13 C12 C17 C16 . . . . 4.3(3) ?
C11 C12 C17 C16 . . . . -175.15(16) ?
C1 O1 C17 C12 . . . . 11.2(3) ?
C1 O1 C17 C16 . . . . -167.72(15) ?
C15 C16 C17 C12 . . . . 18.3(3) ?
C15 C16 C17 O1 . . . . -162.83(15) ?
C12 C11 C20 C21 . . . . -66.9(2) ?
C10 C11 C20 C21 . . . . 54.0(2) ?
C12 C11 C20 C25 . . . . 113.16(19) ?
C10 C11 C20 C25 . . . . -125.96(18) ?
C25 C20 C21 C22 . . . . 0.5(3) ?
C11 C20 C21 C22 . . . . -179.52(16) ?
C20 C21 C22 C23 . . . . -0.9(3) ?
C21 C22 C23 C24 . . . . 0.6(3) ?
C21 C22 C23 Cl1 . . . . -178.22(14) ?
C22 C23 C24 C25 . . . . 0.2(3) ?
Cl1 C23 C24 C25 . . . . 178.95(15) ?
C23 C24 C25 C20 . . . . -0.6(3) ?
C21 C20 C25 C24 . . . . 0.3(3) ?
C11 C20 C25 C24 . . . . -179.72(17) ?
